data_4076190
loop_
_publ_author_name
'de Fr\'emont, Pierre'
'Scott, Natalie M.'
'Stevens, Edwin D.'
'Ramnial, Taramatee'
'Lightbody, Owen C.'
'Macdonald, Charles L. B.'
'Clyburne, Jason A. C.'
'Abernethy, Colin D.'
'Nolan, Steven P.'

_publ_section_title
;
 Synthesis of Well-DefinedN-Heterocyclic Carbene Silver(I) Complexes
;
_journal_issue 26
_journal_name_full Organometallics
_journal_page_first 6301
_journal_paper_doi 10.1021/om050735i
_journal_volume 24
_journal_year 2005
_chemical_formula_sum 'C42 H48 Ag3 I3 N4'
_chemical_formula_weight 1313.15
_chemical_name_systematic
;
 ?
;
_space_group_IT_number 2
_symmetry_cell_setting triclinic
_symmetry_space_group_name_Hall '-P 1'
_symmetry_space_group_name_H-M 'P -1'
_atom_sites_solution_hydrogens geom
_atom_sites_solution_primary direct
_atom_sites_solution_secondary difmap
_audit_creation_method SHELXL-97
_cell_angle_alpha 65.5310(10)
_cell_angle_beta 69.4360(10)
_cell_angle_gamma 70.8040(10)
_cell_formula_units_Z 2
_cell_length_a 11.8323(7)
_cell_length_b 14.6993(8)
_cell_length_c 15.6755(9)
_cell_measurement_reflns_used 7027
_cell_measurement_temperature 298(2)
_cell_measurement_theta_max 24.88
_cell_measurement_theta_min 2.48
_cell_volume 2269.0(2)
_computing_cell_refinement 'Bruker SMART'
_computing_data_collection 'Bruker SMART'
_computing_data_reduction 'Bruker SAINT'
_computing_molecular_graphics 'Bruker SHELXTL'
_computing_publication_material 'Bruker SHELXTL'
_computing_structure_refinement 'SHELXL-97 (Sheldrick, 1997)'
_computing_structure_solution 'Bruker SHELXTL'
_diffrn_ambient_temperature 298(2)
_diffrn_measured_fraction_theta_full 0.987
_diffrn_measured_fraction_theta_max 0.987
_diffrn_measurement_device_type 'CCD area detector'
_diffrn_measurement_method 'phi and omega scans'
_diffrn_radiation_monochromator graphite
_diffrn_radiation_source 'fine-focus sealed tube'
_diffrn_radiation_type MoK\a
_diffrn_radiation_wavelength 0.71069
_diffrn_reflns_av_R_equivalents 0.0281
_diffrn_reflns_av_sigmaI/netI 0.0569
_diffrn_reflns_limit_h_max 15
_diffrn_reflns_limit_h_min -15
_diffrn_reflns_limit_k_max 19
_diffrn_reflns_limit_k_min -19
_diffrn_reflns_limit_l_max 20
_diffrn_reflns_limit_l_min -20
_diffrn_reflns_number 22387
_diffrn_reflns_theta_full 27.65
_diffrn_reflns_theta_max 27.65
_diffrn_reflns_theta_min 1.75
_exptl_absorpt_coefficient_mu 3.355
_exptl_absorpt_correction_type none
_exptl_crystal_colour brown
_exptl_crystal_density_diffrn 1.922
_exptl_crystal_density_meas 0
_exptl_crystal_density_method 'not measured'
_exptl_crystal_description prism
_exptl_crystal_F_000 1256
_exptl_crystal_size_max 0.50
_exptl_crystal_size_mid 0.30
_exptl_crystal_size_min 0.20
_refine_diff_density_max 1.181
_refine_diff_density_min -0.828
_refine_diff_density_rms 0.120
_refine_ls_extinction_method none
_refine_ls_goodness_of_fit_ref 1.029
_refine_ls_hydrogen_treatment mixed
_refine_ls_matrix_type full
_refine_ls_number_parameters 499
_refine_ls_number_reflns 10452
_refine_ls_number_restraints 0
_refine_ls_restrained_S_all 1.029
_refine_ls_R_factor_all 0.0774
_refine_ls_R_factor_gt 0.0472
_refine_ls_shift/su_max 0.021
_refine_ls_shift/su_mean 0.000
_refine_ls_structure_factor_coef Fsqd
_refine_ls_weighting_details 'calc w=1/[\s^2^(Fo^2^)+(0.0672P)^2^+1.8826P] where P=(Fo^2^+2Fc^2^)/3'
_refine_ls_weighting_scheme calc
_refine_ls_wR_factor_gt 0.1257
_refine_ls_wR_factor_ref 0.1418
_reflns_number_gt 7022
_reflns_number_total 10452
_reflns_threshold_expression >2sigma(I)
_cod_data_source_file om050735isi20050825_014100.cif
_cod_data_source_block p1b4
_cod_depositor_comments
;
The following automatic conversions were performed:

'_symmetry_cell_setting' value 'Triclinic' changed to 'triclinic'
according to /home/saulius/struct/CIF-dictionaries/cif_core.dic
dictionary named 'cif_core.dic' version 2.4.1 from 2010-06-29.

Automatic conversion script
Id: cif_fix_values 1715 2011-07-08 13:25:40Z adriana 
;
_cod_original_sg_symbol_H-M P-1
_cod_database_code 4076190

loop_
_symmetry_equiv_pos_as_xyz
'x, y, z'
'-x, -y, -z'

loop_
_atom_site_label
_atom_site_type_symbol
_atom_site_fract_x
_atom_site_fract_y
_atom_site_fract_z
_atom_site_U_iso_or_equiv
_atom_site_adp_type
_atom_site_occupancy
_atom_site_symmetry_multiplicity
_atom_site_calc_flag
_atom_site_refinement_flags
C11 C 0.6760(5) 0.3281(4) 0.2752(4) 0.0438(11) Uani 1 1 d .
C13 C 0.6736(6) 0.1861(4) 0.2539(4) 0.0626(15) Uani 1 1 d .
H13 H 0.6747 0.1183 0.2662 0.075 Uiso 1 1 calc R
C14 C 0.6670(6) 0.2640(4) 0.1712(4) 0.0612(15) Uani 1 1 d .
H14 H 0.6624 0.2605 0.1146 0.073 Uiso 1 1 calc R
C21 C 0.7667(5) 0.5211(4) 0.3616(4) 0.0460(12) Uani 1 1 d .
C23 C 0.8652(7) 0.5931(5) 0.4075(5) 0.0707(18) Uani 1 1 d .
H23 H 0.9186 0.6000 0.4350 0.085 Uiso 1 1 calc R
C24 C 0.7892(7) 0.6684(5) 0.3578(5) 0.0713(18) Uani 1 1 d .
H24 H 0.7780 0.7381 0.3448 0.086 Uiso 1 1 calc R
C111 C 0.6776(6) 0.1670(4) 0.4169(4) 0.0502(13) Uani 1 1 d .
C112 C 0.7845(6) 0.1377(4) 0.4471(4) 0.0557(14) Uani 1 1 d .
C113 C 0.7792(8) 0.0767(5) 0.5417(5) 0.074(2) Uani 1 1 d .
H113 H 0.8504 0.0556 0.5634 0.089 Uiso 1 1 calc R
C114 C 0.6746(9) 0.0450(5) 0.6059(5) 0.082(2) Uani 1 1 d .
C115 C 0.5698(9) 0.0775(6) 0.5727(5) 0.087(2) Uani 1 1 d .
H115 H 0.4975 0.0573 0.6149 0.105 Uiso 1 1 calc R
C116 C 0.5692(7) 0.1393(5) 0.4784(5) 0.0681(17) Uani 1 1 d .
C117 C 0.9027(7) 0.1667(6) 0.3792(6) 0.081(2) Uani 1 1 d .
H11A H 0.9133 0.1599 0.3184 0.121 Uiso 1 1 calc R
H11B H 0.9707 0.1225 0.4065 0.121 Uiso 1 1 calc R
H11C H 0.8998 0.2363 0.3692 0.121 Uiso 1 1 calc R
C118 C 0.6722(12) -0.0215(7) 0.7100(6) 0.131(4) Uani 1 1 d .
H11D H 0.7463 -0.0741 0.7124 0.196 Uiso 1 1 calc R
H11E H 0.6017 -0.0523 0.7377 0.196 Uiso 1 1 calc R
H11F H 0.6672 0.0197 0.7459 0.196 Uiso 1 1 calc R
C119 C 0.4494(7) 0.1766(7) 0.4470(6) 0.092(2) Uani 1 1 d .
H11G H 0.4379 0.2488 0.4118 0.138 Uiso 1 1 calc R
H11H H 0.3815 0.1635 0.5031 0.138 Uiso 1 1 calc R
H11I H 0.4533 0.1411 0.4063 0.138 Uiso 1 1 calc R
C121 C 0.6606(5) 0.4492(4) 0.1120(4) 0.0486(12) Uani 1 1 d .
C122 C 0.7686(6) 0.4740(4) 0.0455(4) 0.0557(14) Uani 1 1 d .
C123 C 0.7571(7) 0.5686(5) -0.0266(4) 0.0690(17) Uani 1 1 d .
H123 H 0.8282 0.5873 -0.0726 0.083 Uiso 1 1 calc R
C124 C 0.6467(7) 0.6361(5) -0.0335(4) 0.0681(17) Uani 1 1 d .
C125 C 0.5425(7) 0.6083(5) 0.0341(5) 0.0700(18) Uani 1 1 d .
H125 H 0.4667 0.6536 0.0301 0.084 Uiso 1 1 calc R
C126 C 0.5463(6) 0.5144(4) 0.1088(4) 0.0574(14) Uani 1 1 d .
C127 C 0.8924(6) 0.4011(6) 0.0499(6) 0.084(2) Uani 1 1 d .
H12A H 0.9034 0.3776 0.1140 0.126 Uiso 1 1 calc R
H12B H 0.9569 0.4357 0.0044 0.126 Uiso 1 1 calc R
H12C H 0.8956 0.3437 0.0340 0.126 Uiso 1 1 calc R
C128 C 0.6354(10) 0.7388(6) -0.1125(5) 0.104(3) Uani 1 1 d .
H12D H 0.7057 0.7665 -0.1272 0.155 Uiso 1 1 calc R
H12E H 0.5613 0.7843 -0.0912 0.155 Uiso 1 1 calc R
H12F H 0.6321 0.7310 -0.1693 0.155 Uiso 1 1 calc R
C129 C 0.4301(6) 0.4847(6) 0.1811(5) 0.081(2) Uani 1 1 d .
H12G H 0.4189 0.4253 0.1765 0.122 Uiso 1 1 calc R
H12H H 0.3607 0.5402 0.1679 0.122 Uiso 1 1 calc R
H12I H 0.4364 0.4697 0.2452 0.122 Uiso 1 1 calc R
C211 C 0.9159(5) 0.4036(4) 0.4572(4) 0.0487(12) Uani 1 1 d .
C212 C 1.0214(6) 0.3596(5) 0.4044(4) 0.0611(15) Uani 1 1 d .
C213 C 1.0861(6) 0.2637(5) 0.4505(5) 0.0666(16) Uani 1 1 d .
H213 H 1.1583 0.2331 0.4148 0.080 Uiso 1 1 calc R
C214 C 1.0454(6) 0.2128(4) 0.5484(5) 0.0619(16) Uani 1 1 d .
C215 C 0.9403(6) 0.2618(5) 0.5980(5) 0.0631(16) Uani 1 1 d .
H215 H 0.9124 0.2289 0.6640 0.076 Uiso 1 1 calc R
C216 C 0.8731(6) 0.3569(4) 0.5562(4) 0.0539(13) Uani 1 1 d .
C217 C 1.0696(7) 0.4117(6) 0.2971(5) 0.092(2) Uani 1 1 d .
H21A H 1.0258 0.4014 0.2619 0.139 Uiso 1 1 calc R
H21B H 1.1562 0.3832 0.2777 0.139 Uiso 1 1 calc R
H21C H 1.0576 0.4837 0.2837 0.139 Uiso 1 1 calc R
C218 C 1.1139(8) 0.1096(6) 0.5960(6) 0.091(2) Uani 1 1 d .
H21D H 1.1625 0.1151 0.6308 0.136 Uiso 1 1 calc R
H21E H 1.1673 0.0796 0.5478 0.136 Uiso 1 1 calc R
H21F H 1.0563 0.0673 0.6402 0.136 Uiso 1 1 calc R
C219 C 0.7643(7) 0.4114(6) 0.6143(5) 0.081(2) Uani 1 1 d .
H21G H 0.7277 0.3622 0.6723 0.121 Uiso 1 1 calc R
H21H H 0.7045 0.4514 0.5769 0.121 Uiso 1 1 calc R
H21I H 0.7907 0.4556 0.6311 0.121 Uiso 1 1 calc R
C221 C 0.6458(5) 0.6820(4) 0.2685(4) 0.0487(12) Uani 1 1 d .
C222 C 0.6913(5) 0.7116(4) 0.1702(4) 0.0544(13) Uani 1 1 d .
C223 C 0.6085(7) 0.7778(5) 0.1150(5) 0.0672(17) Uani 1 1 d .
H223 H 0.6367 0.8005 0.0479 0.081 Uiso 1 1 calc R
C224 C 0.4876(6) 0.8105(5) 0.1557(5) 0.0655(16) Uani 1 1 d .
C225 C 0.4433(6) 0.7773(5) 0.2532(6) 0.0719(18) Uani 1 1 d .
H225 H 0.3598 0.7988 0.2800 0.086 Uiso 1 1 calc R
C226 C 0.5215(6) 0.7106(4) 0.3150(5) 0.0603(15) Uani 1 1 d .
C227 C 0.8215(6) 0.6750(6) 0.1267(5) 0.081(2) Uani 1 1 d .
H22A H 0.8731 0.6922 0.1508 0.121 Uiso 1 1 calc R
H22B H 0.8382 0.7066 0.0576 0.121 Uiso 1 1 calc R
H22C H 0.8385 0.6020 0.1433 0.121 Uiso 1 1 calc R
C228 C 0.4057(8) 0.8841(6) 0.0893(7) 0.102(3) Uani 1 1 d .
H22D H 0.4543 0.9244 0.0312 0.153 Uiso 1 1 calc R
H22E H 0.3424 0.9284 0.1213 0.153 Uiso 1 1 calc R
H22F H 0.3682 0.8464 0.0734 0.153 Uiso 1 1 calc R
C229 C 0.4746(7) 0.6728(5) 0.4213(5) 0.081(2) Uani 1 1 d .
H22G H 0.4790 0.6005 0.4434 0.121 Uiso 1 1 calc R
H22H H 0.3903 0.7076 0.4391 0.121 Uiso 1 1 calc R
H22I H 0.5240 0.6856 0.4507 0.121 Uiso 1 1 calc R
N12 N 0.6785(4) 0.2263(3) 0.3176(3) 0.0491(10) Uani 1 1 d .
N15 N 0.6681(4) 0.3499(3) 0.1845(3) 0.0446(9) Uani 1 1 d .
N22 N 0.8498(4) 0.5025(3) 0.4104(3) 0.0514(11) Uani 1 1 d .
N25 N 0.7306(4) 0.6236(3) 0.3292(3) 0.0498(10) Uani 1 1 d .
Ag1 Ag 0.71119(4) 0.42366(3) 0.32594(3) 0.04125(11) Uani 1 1 d .
Ag21 Ag 0.85107(11) 0.04005(10) 0.97356(9) 0.0842(3) Uani 0.50 1 d P
Ag22 Ag 0.88325(10) 0.10032(8) 1.06050(8) 0.0744(3) Uani 0.50 1 d P
Ag23 Ag 1.01199(12) 0.06979(9) 0.86309(8) 0.0827(3) Uani 0.50 1 d P
Ag24 Ag 1.07403(12) 0.11443(9) 0.95369(10) 0.0854(3) Uani 0.50 1 d P
I1 I 0.86377(5) 0.24769(4) 0.88648(4) 0.07691(15) Uani 1 1 d .
I2 I 0.72768(5) -0.03366(4) 1.16522(4) 0.07557(15) Uani 1 1 d .
I3 I 1.06939(5) 0.08581(4) 1.13753(4) 0.08311(17) Uani 1 1 d .

loop_
_atom_site_aniso_label
_atom_site_aniso_U_11
_atom_site_aniso_U_22
_atom_site_aniso_U_33
_atom_site_aniso_U_23
_atom_site_aniso_U_13
_atom_site_aniso_U_12
C11 0.056(3) 0.038(3) 0.042(3) -0.012(2) -0.017(2) -0.011(2)
C13 0.096(5) 0.041(3) 0.061(4) -0.018(3) -0.028(3) -0.016(3)
C14 0.094(5) 0.052(3) 0.052(3) -0.025(3) -0.024(3) -0.017(3)
C21 0.057(3) 0.041(3) 0.044(3) -0.013(2) -0.012(2) -0.018(2)
C23 0.091(5) 0.060(4) 0.088(5) -0.018(3) -0.046(4) -0.031(3)
C24 0.101(5) 0.046(3) 0.086(5) -0.017(3) -0.044(4) -0.025(3)
C111 0.075(4) 0.028(2) 0.047(3) -0.007(2) -0.023(3) -0.011(2)
C112 0.077(4) 0.034(3) 0.056(3) -0.015(2) -0.026(3) -0.003(3)
C113 0.104(6) 0.047(3) 0.078(5) -0.021(3) -0.053(4) 0.009(3)
C114 0.131(7) 0.046(4) 0.060(4) 0.000(3) -0.038(5) -0.017(4)
C115 0.131(7) 0.062(4) 0.059(4) -0.007(3) -0.007(4) -0.044(5)
C116 0.087(5) 0.058(4) 0.062(4) -0.010(3) -0.019(3) -0.032(3)
C117 0.079(5) 0.071(4) 0.101(6) -0.033(4) -0.041(4) -0.002(4)
C118 0.226(12) 0.071(5) 0.067(5) 0.010(4) -0.054(7) -0.022(6)
C119 0.087(5) 0.103(6) 0.093(6) -0.026(5) -0.016(4) -0.044(5)
C121 0.065(3) 0.046(3) 0.038(3) -0.015(2) -0.014(2) -0.013(3)
C122 0.066(4) 0.055(3) 0.048(3) -0.019(3) -0.009(3) -0.019(3)
C123 0.087(5) 0.073(4) 0.042(3) -0.012(3) -0.006(3) -0.031(4)
C124 0.106(6) 0.051(3) 0.046(3) -0.004(3) -0.032(4) -0.018(4)
C125 0.091(5) 0.055(4) 0.064(4) -0.020(3) -0.038(4) 0.005(3)
C126 0.067(4) 0.049(3) 0.053(3) -0.022(3) -0.019(3) 0.002(3)
C127 0.062(4) 0.083(5) 0.088(5) -0.016(4) -0.008(4) -0.022(4)
C128 0.166(9) 0.067(5) 0.064(5) 0.010(4) -0.047(5) -0.032(5)
C129 0.064(4) 0.081(5) 0.079(5) -0.027(4) -0.008(4) -0.003(4)
C211 0.057(3) 0.046(3) 0.055(3) -0.016(2) -0.025(3) -0.015(2)
C212 0.066(4) 0.062(4) 0.054(3) -0.013(3) -0.024(3) -0.011(3)
C213 0.072(4) 0.067(4) 0.067(4) -0.027(3) -0.022(3) -0.010(3)
C214 0.074(4) 0.047(3) 0.079(4) -0.020(3) -0.034(4) -0.016(3)
C215 0.083(4) 0.061(4) 0.052(3) -0.006(3) -0.027(3) -0.031(3)
C216 0.066(4) 0.053(3) 0.051(3) -0.017(3) -0.016(3) -0.022(3)
C217 0.092(6) 0.103(6) 0.060(4) -0.015(4) -0.017(4) -0.013(5)
C218 0.104(6) 0.064(4) 0.101(6) -0.007(4) -0.052(5) -0.013(4)
C219 0.089(5) 0.088(5) 0.064(4) -0.029(4) -0.012(4) -0.023(4)
C221 0.056(3) 0.034(2) 0.060(3) -0.016(2) -0.020(3) -0.010(2)
C222 0.060(3) 0.050(3) 0.055(3) -0.014(3) -0.017(3) -0.017(3)
C223 0.082(5) 0.056(4) 0.064(4) -0.007(3) -0.026(3) -0.023(3)
C224 0.068(4) 0.049(3) 0.087(5) -0.019(3) -0.038(4) -0.008(3)
C225 0.057(4) 0.054(4) 0.104(6) -0.031(4) -0.020(4) -0.006(3)
C226 0.071(4) 0.046(3) 0.068(4) -0.019(3) -0.018(3) -0.017(3)
C227 0.058(4) 0.105(6) 0.063(4) -0.023(4) -0.011(3) -0.009(4)
C228 0.102(6) 0.080(5) 0.133(8) -0.022(5) -0.076(6) 0.002(4)
C229 0.083(5) 0.069(4) 0.075(5) -0.029(4) -0.002(4) -0.012(4)
N12 0.070(3) 0.038(2) 0.046(2) -0.0169(19) -0.021(2) -0.010(2)
N15 0.060(3) 0.036(2) 0.040(2) -0.0126(17) -0.0165(19) -0.0089(19)
N22 0.064(3) 0.043(2) 0.057(3) -0.011(2) -0.028(2) -0.018(2)
N25 0.065(3) 0.035(2) 0.060(3) -0.016(2) -0.026(2) -0.013(2)
Ag1 0.0539(2) 0.03377(19) 0.0410(2) -0.01306(15) -0.01587(16) -0.01067(15)
Ag21 0.0789(7) 0.0872(8) 0.0886(8) -0.0309(6) -0.0339(6) -0.0050(6)
Ag22 0.0742(7) 0.0660(6) 0.0791(7) -0.0270(5) -0.0169(5) -0.0094(5)
Ag23 0.0904(8) 0.0857(8) 0.0701(7) -0.0271(6) -0.0257(6) -0.0095(6)
Ag24 0.0927(8) 0.0717(7) 0.0951(8) -0.0332(6) -0.0271(7) -0.0113(6)
I1 0.0827(3) 0.0648(3) 0.0804(3) -0.0180(2) -0.0339(2) -0.0063(2)
I2 0.0878(3) 0.0675(3) 0.0781(3) -0.0336(2) -0.0128(2) -0.0218(2)
I3 0.0854(3) 0.0868(3) 0.0855(3) -0.0402(3) -0.0280(3) -0.0072(3)

loop_
_atom_type_symbol
_atom_type_description
_atom_type_scat_dispersion_real
_atom_type_scat_dispersion_imag
_atom_type_scat_source
C C 0.0033 0.0016 'International Tables Vol C Tables 4.2.6.8 and 6.1.1.4'
H H 0.0000 0.0000 'International Tables Vol C Tables 4.2.6.8 and 6.1.1.4'
N N 0.0061 0.0033 'International Tables Vol C Tables 4.2.6.8 and 6.1.1.4'
Ag Ag -0.8971 1.1015 'International Tables Vol C Tables 4.2.6.8 and 6.1.1.4'
I I -0.4742 1.8119 'International Tables Vol C Tables 4.2.6.8 and 6.1.1.4'

loop_
_geom_angle_atom_site_label_1
_geom_angle_atom_site_label_2
_geom_angle_atom_site_label_3
_geom_angle
_geom_angle_site_symmetry_1
_geom_angle_site_symmetry_3
N15 C11 N12 104.1(4) . .
N15 C11 Ag1 126.5(3) . .
N12 C11 Ag1 128.4(4) . .
C14 C13 N12 106.1(5) . .
C13 C14 N15 107.8(5) . .
N25 C21 N22 104.4(4) . .
N25 C21 Ag1 124.0(4) . .
N22 C21 Ag1 131.3(4) . .
C24 C23 N22 106.9(5) . .
C23 C24 N25 106.7(5) . .
C116 C111 C112 122.4(5) . .
C116 C111 N12 117.9(5) . .
C112 C111 N12 119.7(5) . .
C113 C112 C111 116.8(6) . .
C113 C112 C117 121.1(6) . .
C111 C112 C117 122.0(5) . .
C112 C113 C114 123.5(7) . .
C113 C114 C115 117.5(6) . .
C113 C114 C118 121.9(9) . .
C115 C114 C118 120.6(9) . .
C114 C115 C116 121.7(7) . .
C111 C116 C115 118.1(7) . .
C111 C116 C119 122.5(6) . .
C115 C116 C119 119.4(7) . .
C126 C121 C122 122.9(5) . .
C126 C121 N15 119.1(5) . .
C122 C121 N15 118.0(5) . .
C121 C122 C123 116.4(6) . .
C121 C122 C127 121.9(5) . .
C123 C122 C127 121.7(6) . .
C124 C123 C122 123.3(6) . .
C123 C124 C125 118.1(6) . .
C123 C124 C128 122.8(7) . .
C125 C124 C128 119.1(7) . .
C124 C125 C126 122.1(6) . .
C121 C126 C125 117.2(6) . .
C121 C126 C129 121.7(5) . .
C125 C126 C129 121.1(6) . .
C212 C211 C216 122.0(5) . .
C212 C211 N22 119.1(5) . .
C216 C211 N22 118.9(5) . .
C211 C212 C213 118.8(6) . .
C211 C212 C217 121.9(6) . .
C213 C212 C217 119.3(6) . .
C214 C213 C212 121.4(6) . .
C215 C214 C213 117.0(6) . .
C215 C214 C218 122.3(7) . .
C213 C214 C218 120.7(7) . .
C214 C215 C216 124.0(6) . .
C215 C216 C211 116.6(6) . .
C215 C216 C219 122.3(6) . .
C211 C216 C219 120.9(6) . .
C222 C221 C226 124.0(5) . .
C222 C221 N25 118.9(5) . .
C226 C221 N25 117.0(5) . .
C221 C222 C223 116.6(6) . .
C221 C222 C227 120.8(5) . .
C223 C222 C227 122.5(6) . .
C224 C223 C222 122.2(6) . .
C225 C224 C223 120.3(6) . .
C225 C224 C228 121.6(7) . .
C223 C224 C228 118.1(7) . .
C224 C225 C226 121.3(6) . .
C221 C226 C225 115.5(6) . .
C221 C226 C229 122.4(6) . .
C225 C226 C229 122.1(6) . .
C11 N12 C13 111.1(4) . .
C11 N12 C111 126.1(4) . .
C13 N12 C111 122.7(4) . .
C11 N15 C14 110.9(4) . .
C11 N15 C121 125.0(4) . .
C14 N15 C121 124.1(4) . .
C21 N22 C23 110.6(5) . .
C21 N22 C211 125.2(4) . .
C23 N22 C211 124.2(5) . .
C21 N25 C24 111.3(5) . .
C21 N25 C221 125.8(4) . .
C24 N25 C221 122.7(4) . .
C11 Ag1 C21 172.5(2) . .
Ag22 Ag21 Ag23 94.53(7) . .
Ag22 Ag21 Ag24 95.61(7) . 2_757
Ag23 Ag21 Ag24 96.65(7) . 2_757
Ag22 Ag21 I2 67.44(5) . .
Ag23 Ag21 I2 152.23(6) . .
Ag24 Ag21 I2 65.93(5) 2_757 .
Ag22 Ag21 I3 150.94(6) . 2_757
Ag23 Ag21 I3 67.33(5) . 2_757
Ag24 Ag21 I3 65.85(5) 2_757 2_757
I2 Ag21 I3 118.77(5) . 2_757
Ag22 Ag21 I1 65.50(5) . .
Ag23 Ag21 I1 65.24(5) . .
Ag24 Ag21 I1 151.17(7) 2_757 .
I2 Ag21 I1 120.02(5) . .
I3 Ag21 I1 120.58(5) 2_757 .
Ag22 Ag21 Ag24 49.04(5) . .
Ag23 Ag21 Ag24 46.00(5) . .
Ag24 Ag21 Ag24 93.39(6) 2_757 .
I2 Ag21 Ag24 110.87(5) . .
I3 Ag21 Ag24 107.40(5) 2_757 .
I1 Ag21 Ag24 57.80(4) . .
Ag22 Ag21 Ag23 50.73(5) . 2_757
Ag23 Ag21 Ag23 94.27(5) . 2_757
Ag24 Ag21 Ag23 45.15(5) 2_757 2_757
I2 Ag21 Ag23 58.02(4) . 2_757
I3 Ag21 Ag23 106.06(5) 2_757 2_757
I1 Ag21 Ag23 111.07(5) . 2_757
Ag24 Ag21 Ag23 61.77(4) . 2_757
Ag22 Ag21 Ag22 95.48(5) . 2_757
Ag23 Ag21 Ag22 49.64(5) . 2_757
Ag24 Ag21 Ag22 47.09(5) 2_757 2_757
I2 Ag21 Ag22 109.02(4) . 2_757
I3 Ag21 Ag22 55.46(3) 2_757 2_757
I1 Ag21 Ag22 110.43(5) . 2_757
Ag24 Ag21 Ag22 60.44(4) . 2_757
Ag23 Ag21 Ag22 59.18(4) 2_757 2_757
Ag21 Ag22 Ag24 87.68(6) . .
Ag21 Ag22 Ag23 86.78(6) . 2_757
Ag24 Ag22 Ag23 84.17(6) . 2_757
Ag21 Ag22 I1 70.12(5) . .
Ag24 Ag22 I1 68.24(4) . .
Ag23 Ag22 I1 144.06(6) 2_757 .
Ag21 Ag22 I2 67.88(5) . .
Ag24 Ag22 I2 142.33(6) . .
Ag23 Ag22 I2 66.91(4) 2_757 .
I1 Ag22 I2 123.75(5) . .
Ag21 Ag22 I3 140.05(6) . .
Ag24 Ag22 I3 63.91(4) . .
Ag23 Ag22 I3 64.08(4) 2_757 .
I1 Ag22 I3 118.15(4) . .
I2 Ag22 I3 118.10(4) . .
Ag21 Ag22 Ag23 42.87(5) . .
Ag24 Ag22 Ag23 45.28(4) . .
Ag23 Ag22 Ag23 88.88(5) 2_757 .
I1 Ag22 Ag23 55.41(3) . .
I2 Ag22 Ag23 108.01(5) . .
I3 Ag22 Ag23 106.43(4) . .
Ag21 Ag22 Ag24 42.51(5) . 2_757
Ag24 Ag22 Ag24 88.03(5) . 2_757
Ag23 Ag22 Ag24 44.51(4) 2_757 2_757
I1 Ag22 Ag24 109.61(5) . 2_757
I2 Ag22 Ag24 54.49(3) . 2_757
I3 Ag22 Ag24 105.56(4) . 2_757
Ag23 Ag22 Ag24 61.12(4) . 2_757
Ag21 Ag22 Ag21 84.52(5) . 2_757
Ag24 Ag22 Ag21 42.31(4) . 2_757
Ag23 Ag22 Ag21 41.92(4) 2_757 2_757
I1 Ag22 Ag21 106.70(4) . 2_757
I2 Ag22 Ag21 104.72(4) . 2_757
I3 Ag22 Ag21 55.53(3) . 2_757
Ag23 Ag22 Ag21 59.54(4) . 2_757
Ag24 Ag22 Ag21 58.24(4) 2_757 2_757
Ag21 Ag23 Ag24 90.39(7) . .
Ag21 Ag23 Ag22 88.44(6) . 2_757
Ag24 Ag23 Ag22 85.46(6) . 2_757
Ag21 Ag23 I1 70.10(5) . .
Ag24 Ag23 I1 69.76(5) . .
Ag22 Ag23 I1 146.46(6) 2_757 .
Ag21 Ag23 I3 68.07(5) . 2_757
Ag24 Ag23 I3 142.60(6) . 2_757
Ag22 Ag23 I3 64.61(4) 2_757 2_757
I1 Ag23 I3 124.79(5) . 2_757
Ag21 Ag23 I2 140.76(6) . 2_757
Ag24 Ag23 I2 63.30(5) . 2_757
Ag22 Ag23 I2 62.41(4) 2_757 2_757
I1 Ag23 I2 120.17(5) . 2_757
I3 Ag23 I2 115.04(4) 2_757 2_757
Ag21 Ag23 Ag22 42.60(5) . .
Ag24 Ag23 Ag22 48.29(5) . .
Ag22 Ag23 Ag22 91.12(5) 2_757 .
I1 Ag23 Ag22 55.57(3) . .
I3 Ag23 Ag22 107.52(5) 2_757 .
I2 Ag23 Ag22 108.32(4) 2_757 .
Ag21 Ag23 Ag21 85.73(5) . 2_757
Ag24 Ag23 Ag21 43.20(4) . 2_757
Ag22 Ag23 Ag21 42.48(4) 2_757 2_757
I1 Ag23 Ag21 108.33(5) . 2_757
I3 Ag23 Ag21 102.79(5) 2_757 2_757
I2 Ag23 Ag21 55.07(3) 2_757 2_757
Ag22 Ag23 Ag21 61.28(4) . 2_757
Ag21 Ag23 Ag24 41.86(5) . 2_757
Ag24 Ag23 Ag24 89.15(5) . 2_757
Ag22 Ag23 Ag24 46.65(4) 2_757 2_757
I1 Ag23 Ag24 108.79(5) . 2_757
I3 Ag23 Ag24 54.22(3) 2_757 2_757
I2 Ag23 Ag24 105.52(4) 2_757 2_757
Ag22 Ag23 Ag24 60.04(4) . 2_757
Ag21 Ag23 Ag24 58.43(4) 2_757 2_757
Ag21 Ag24 Ag23 91.65(6) 2_757 .
Ag21 Ag24 Ag22 90.60(7) 2_757 .
Ag23 Ag24 Ag22 86.44(6) . .
Ag21 Ag24 I2 68.45(5) 2_757 2_757
Ag23 Ag24 I2 70.30(5) . 2_757
Ag22 Ag24 I2 147.48(6) . 2_757
Ag21 Ag24 I3 68.84(5) 2_757 .
Ag23 Ag24 I3 145.57(7) . .
Ag22 Ag24 I3 66.51(5) . .
I2 Ag24 I3 122.83(5) 2_757 .
Ag21 Ag24 I1 143.51(7) 2_757 .
Ag23 Ag24 I1 63.81(5) . .
Ag22 Ag24 I1 62.87(4) . .
I2 Ag24 I1 120.95(5) 2_757 .
I3 Ag24 I1 116.07(5) . .
Ag21 Ag24 Ag21 86.61(6) 2_757 .
Ag23 Ag24 Ag21 43.61(5) . .
Ag22 Ag24 Ag21 43.28(4) . .
I2 Ag24 Ag21 108.46(5) 2_757 .
I3 Ag24 Ag21 105.04(5) . .
I1 Ag24 Ag21 56.93(4) . .
Ag21 Ag24 Ag22 41.87(5) 2_757 2_757
Ag23 Ag24 Ag22 50.03(4) . 2_757
Ag22 Ag24 Ag22 91.97(5) . 2_757
I2 Ag24 Ag22 55.74(3) 2_757 2_757
I3 Ag24 Ag22 107.64(5) . 2_757
I1 Ag24 Ag22 110.45(5) . 2_757
Ag21 Ag24 Ag22 61.33(4) . 2_757
Ag21 Ag24 Ag23 41.49(5) 2_757 2_757
Ag23 Ag24 Ag23 90.85(5) . 2_757
Ag22 Ag24 Ag23 49.18(4) . 2_757
I2 Ag24 Ag23 107.09(5) 2_757 2_757
I3 Ag24 Ag23 55.57(4) . 2_757
I1 Ag24 Ag23 108.63(5) . 2_757
Ag21 Ag24 Ag23 59.80(4) . 2_757
Ag22 Ag24 Ag23 58.84(4) 2_757 2_757
Ag23 I1 Ag22 69.02(4) . .
Ag23 I1 Ag21 44.66(4) . .
Ag22 I1 Ag21 44.38(4) . .
Ag23 I1 Ag24 46.43(4) . .
Ag22 I1 Ag24 48.89(4) . .
Ag21 I1 Ag24 65.27(4) . .
Ag24 I2 Ag22 69.77(4) 2_757 .
Ag24 I2 Ag21 45.62(4) 2_757 .
Ag22 I2 Ag21 44.68(4) . .
Ag24 I2 Ag23 46.40(4) 2_757 2_757
Ag22 I2 Ag23 50.68(4) . 2_757
Ag21 I2 Ag23 66.91(4) . 2_757
Ag24 I3 Ag23 70.21(4) . 2_757
Ag24 I3 Ag22 49.58(4) . .
Ag23 I3 Ag22 51.31(3) 2_757 .
Ag24 I3 Ag21 45.31(4) . 2_757
Ag23 I3 Ag21 44.60(4) 2_757 2_757
Ag22 I3 Ag21 69.01(3) . 2_757

loop_
_geom_bond_atom_site_label_1
_geom_bond_atom_site_label_2
_geom_bond_distance
_geom_bond_site_symmetry_2
C11 N15 1.353(6) .
C11 N12 1.357(6) .
C11 Ag1 2.079(5) .
C13 C14 1.335(8) .
C13 N12 1.379(7) .
C14 N15 1.367(7) .
C21 N25 1.344(6) .
C21 N22 1.344(7) .
C21 Ag1 2.082(5) .
C23 C24 1.328(9) .
C23 N22 1.381(7) .
C24 N25 1.370(7) .
C111 C116 1.375(9) .
C111 C112 1.379(8) .
C111 N12 1.434(6) .
C112 C113 1.370(9) .
C112 C117 1.497(10) .
C113 C114 1.370(11) .
C114 C115 1.377(11) .
C114 C118 1.510(10) .
C115 C116 1.378(9) .
C116 C119 1.519(10) .
C121 C126 1.381(8) .
C121 C122 1.382(8) .
C121 N15 1.428(6) .
C122 C123 1.383(8) .
C122 C127 1.508(9) .
C123 C124 1.364(10) .
C124 C125 1.365(10) .
C124 C128 1.504(9) .
C125 C126 1.392(8) .
C126 C129 1.502(9) .
C211 C212 1.360(8) .
C211 C216 1.389(8) .
C211 N22 1.427(7) .
C212 C213 1.389(9) .
C212 C217 1.512(9) .
C213 C214 1.383(9) .
C214 C215 1.366(10) .
C214 C218 1.480(9) .
C215 C216 1.376(9) .
C216 C219 1.493(9) .
C221 C222 1.368(8) .
C221 C226 1.402(8) .
C221 N25 1.441(7) .
C222 C223 1.388(8) .
C222 C227 1.466(9) .
C223 C224 1.357(10) .
C224 C225 1.356(10) .
C224 C228 1.510(9) .
C225 C226 1.415(9) .
C226 C229 1.476(9) .
Ag21 Ag22 2.0914(17) .
Ag21 Ag23 2.1022(18) .
Ag21 Ag24 2.1174(17) 2_757
Ag21 I2 2.7556(14) .
Ag21 I3 2.7774(14) 2_757
Ag21 I1 2.8121(14) .
Ag21 Ag24 3.0480(18) .
Ag21 Ag23 3.0917(16) 2_757
Ag21 Ag22 3.1453(16) 2_757
Ag22 Ag24 2.3037(17) .
Ag22 Ag23 2.3975(16) 2_757
Ag22 I1 2.7212(12) .
Ag22 I2 2.7468(12) .
Ag22 I3 2.7751(13) .
Ag22 Ag23 3.0801(16) .
Ag22 Ag24 3.1183(16) 2_757
Ag22 Ag21 3.1453(16) 2_757
Ag23 Ag24 2.1927(18) .
Ag23 Ag22 2.3975(16) 2_757
Ag23 I1 2.7157(13) .
Ag23 I3 2.7627(14) 2_757
Ag23 I2 2.8507(14) 2_757
Ag23 Ag21 3.0917(16) 2_757
Ag23 Ag24 3.1518(18) 2_757
Ag24 Ag21 2.1174(17) 2_757
Ag24 I2 2.7052(14) 2_757
Ag24 I3 2.7175(14) .
Ag24 I1 2.8397(14) .
Ag24 Ag22 3.1183(16) 2_757
Ag24 Ag23 3.1518(18) 2_757
I2 Ag24 2.7052(14) 2_757
I2 Ag23 2.8507(14) 2_757
I3 Ag23 2.7627(14) 2_757
I3 Ag21 2.7774(14) 2_757
